data_8104156
loop_
_publ_author_name
'Yanson, T.I.'
'Manyako, M.B.'
'Bodak, O.I.'
'Cerny, R.'
'Pacheco, J.V.'
'Yvon, K.'

_publ_section_title
;
 Crystal structure of zirconium iron aluminide, Zr6FeAl2.
;
_journal_name_full
;
Zeitschrift fuer Kristallographie - New Crystal Structures
;
_journal_page_first 504
_journal_page_last 504
_journal_volume 212
_journal_year 1997
_chemical_formula_sum 'Al2 Fe Zr6'
_chemical_name_systematic 'Zr6 Fe Al2'
_space_group_IT_number 189
_symmetry_space_group_name_Hall 'P -6 -2'
_symmetry_space_group_name_H-M 'P -6 2 m'
_cell_angle_alpha 90
_cell_angle_beta 90
_cell_angle_gamma 120
_cell_formula_units_Z 1
_cell_length_a 7.9207
_cell_length_b 7.9207
_cell_length_c 3.3603
_cell_volume 182.573
_citation_journal_id_ASTM ZKNSFT
_cod_data_source_file Yanson_ZKNSFT_1997_1987.cif
_cod_data_source_block Al2Fe1Zr6
_cod_original_cell_volume 182.5727
_cod_original_formula_sum 'Al2 Fe1 Zr6'
_cod_database_code 8104156

loop_
_symmetry_equiv_pos_as_xyz
x,y,z
-x+y,-x,-z
-y,x-y,z
x,y,-z
-x+y,-x,z
-y,x-y,-z
y,x,z
x-y,-y,-z
-x,-x+y,z
y,x,-z
x-y,-y,z
-x,-x+y,-z

loop_
_atom_site_label
_atom_site_type_symbol
_atom_site_fract_x
_atom_site_fract_y
_atom_site_fract_z
_atom_site_occupancy
_atom_site_U_iso_or_equiv
Zr1 Zr 0.2531 0 0.5 1 0.0
Al1 Al 0.3333 0.6667 0.5 1 0.0
Fe1 Fe 0 0 0 1 0.0
Zr2 Zr 0.6035 0 0 1 0.0
